data_7025774
loop_
_publ_author_name
'Aguilar, David'
'Navarro, Rafael'
'Soler, Tatiana'
'Urriolabeitia, Esteban P.'

_publ_section_title
;
 Regioselective functionalization of iminophosphoranes through Pd-mediated
 C-H bond activation: C-C and C-X bond formation.
;
_journal_issue 43
_journal_name_full 'Dalton transactions (Cambridge, England : 2003)'
_journal_page_first 10422
_journal_page_last 10431
_journal_paper_doi 10.1039/c003241g
_journal_volume 39
_journal_year 2010
_chemical_formula_moiety 'C50 H44 N2 O4 P2 Pd2, 2(C4 H10 O)'
_chemical_formula_sum 'C58 H64 N2 O6 P2 Pd2'
_chemical_formula_weight 1159.85
_chemical_name_systematic
;
?
;
_space_group_IT_number 2
_symmetry_cell_setting triclinic
_symmetry_space_group_name_Hall '-P 1'
_symmetry_space_group_name_H-M 'P -1'
_atom_sites_solution_hydrogens geom
_atom_sites_solution_primary direct
_atom_sites_solution_secondary difmap
_audit_creation_method SHELXL-97
_cell_angle_alpha 110.605(2)
_cell_angle_beta 100.030(2)
_cell_angle_gamma 96.153(2)
_cell_formula_units_Z 4
_cell_length_a 14.3627(3)
_cell_length_b 19.7929(3)
_cell_length_c 20.9124(4)
_cell_measurement_reflns_used 49008
_cell_measurement_temperature 150(1)
_cell_measurement_theta_max 28.7845
_cell_measurement_theta_min 2.7082
_cell_volume 5387.3(2)
_computing_cell_refinement
;
CrysAlis RED, Oxford Diffraction Ltd.,
Version 1.171.32.19 (release 28-02-2008 CrysAlis171 .NET)
(compiled Feb 28 2008,12:10:31)
;
_computing_data_collection
;
CrysAlis CCD, Oxford Diffraction Ltd.,
Version 1.171.32.19 (release 28-02-2008 CrysAlis171 .NET)
(compiled Feb 28 2008,12:10:31)
;
_computing_data_reduction
;
CrysAlis RED, Oxford Diffraction Ltd.,
Version 1.171.32.19 (release 28-02-2008 CrysAlis171 .NET)
(compiled Feb 28 2008,12:10:31)
;
_computing_molecular_graphics
;
SHELXTL Rel. 6.12/V (Sheldrick, Acta Cryst. 2008, A64, 112-122)
;
_computing_publication_material
;
SHELX-97 (Sheldrick, Acta Cryst. 2008, A64, 112-122)'
;
_computing_structure_refinement
;
SHELXL-97 (Sheldrick, Acta Cryst. 2008, A64, 112-122)
;
_computing_structure_solution
;
SHELXL-97 (Sheldrick, Acta Cryst. 2008, A64, 112-122)
;
_diffrn_ambient_temperature 150(1)
_diffrn_detector_area_resol_mean 16.3990
_diffrn_measured_fraction_theta_full 0.982
_diffrn_measured_fraction_theta_max 0.982
_diffrn_measurement_device_type 'Oxford Diffraction Xcalibur2'
_diffrn_measurement_method '\w and \f scans'
_diffrn_radiation_monochromator graphite
_diffrn_radiation_source 'fine-focus sealed tube'
_diffrn_radiation_type MoK\a
_diffrn_radiation_wavelength 0.71073
_diffrn_reflns_av_R_equivalents 0.0243
_diffrn_reflns_av_sigmaI/netI 0.0261
_diffrn_reflns_limit_h_max 17
_diffrn_reflns_limit_h_min -17
_diffrn_reflns_limit_k_max 20
_diffrn_reflns_limit_k_min -23
_diffrn_reflns_limit_l_max 24
_diffrn_reflns_limit_l_min -24
_diffrn_reflns_number 83766
_diffrn_reflns_theta_full 25.00
_diffrn_reflns_theta_max 25.00
_diffrn_reflns_theta_min 2.64
_exptl_absorpt_coefficient_mu 0.778
_exptl_absorpt_correction_T_max 0.863
_exptl_absorpt_correction_T_min 0.778
_exptl_absorpt_correction_type multi-scan
_exptl_absorpt_process_details
;
CrysAlis RED, Oxford Diffraction Ltd.,
Version 1.171.32.19 (release 28-02-2008 CrysAlis171 .NET)
(compiled Feb 28 2008,12:10:31)
Empirical absorption correction using spherical harmonics,
implemented in SCALE3 ABSPACK scaling algorithm.
;
_exptl_crystal_colour yellow
_exptl_crystal_density_diffrn 1.430
_exptl_crystal_density_method 'not measured'
_exptl_crystal_description block
_exptl_crystal_F_000 2384
_exptl_crystal_size_max 0.42
_exptl_crystal_size_mid 0.37
_exptl_crystal_size_min 0.19
_platon_squeeze_details ' ?'
_refine_diff_density_max 0.463
_refine_diff_density_min -0.591
_refine_diff_density_rms 0.066
_refine_ls_extinction_method none
_refine_ls_goodness_of_fit_ref 1.032
_refine_ls_hydrogen_treatment constr
_refine_ls_matrix_type full
_refine_ls_number_parameters 1276
_refine_ls_number_reflns 18641
_refine_ls_number_restraints 0
_refine_ls_restrained_S_all 1.032
_refine_ls_R_factor_all 0.0438
_refine_ls_R_factor_gt 0.0299
_refine_ls_shift/su_max 0.012
_refine_ls_shift/su_mean 0.000
_refine_ls_structure_factor_coef Fsqd
_refine_ls_weighting_details 'calc w=1/[\s^2^(Fo^2^)+(0.0365P)^2^+3.7320P] where P=(Fo^2^+2Fc^2^)/3'
_refine_ls_weighting_scheme calc
_refine_ls_wR_factor_gt 0.0718
_refine_ls_wR_factor_ref 0.0754
_reflns_number_gt 14702
_reflns_number_total 18641
_reflns_threshold_expression I>2\s(I)
_cod_data_source_file c003241g.txt
_cod_data_source_block tati
_cod_original_cell_volume 5387.30(17)
_cod_database_code 7025774

loop_
_symmetry_equiv_pos_as_xyz
'x, y, z'
'-x, -y, -z'

loop_
_atom_site_label
_atom_site_type_symbol
_atom_site_fract_x
_atom_site_fract_y
_atom_site_fract_z
_atom_site_U_iso_or_equiv
_atom_site_adp_type
_atom_site_occupancy
_atom_site_symmetry_multiplicity
_atom_site_calc_flag
_atom_site_refinement_flags
Pd1 Pd 0.294052(15) 0.152358(12) 0.291922(10) 0.02264(6) Uani 1 1 d .
Pd2 Pd 0.444619(14) 0.093705(11) 0.204001(10) 0.01753(5) Uani 1 1 d .
Pd3 Pd 0.176646(15) 0.330318(12) 0.699523(10) 0.02085(6) Uani 1 1 d .
Pd4 Pd 0.050485(14) 0.409377(11) 0.799222(10) 0.01797(5) Uani 1 1 d .
P1 P 0.34673(5) 0.06529(4) 0.40129(3) 0.01943(15) Uani 1 1 d .
P2 P 0.28525(4) -0.04766(4) 0.08098(3) 0.01672(15) Uani 1 1 d .
P3 P 0.13404(5) 0.41811(4) 0.58969(4) 0.02483(17) Uani 1 1 d .
P4 P 0.22455(5) 0.54560(4) 0.91437(3) 0.01785(15) Uani 1 1 d .
N1 N 0.27086(15) 0.08130(12) 0.34361(11) 0.0208(5) Uani 1 1 d .
N2 N 0.38588(14) -0.01481(12) 0.13951(10) 0.0186(5) Uani 1 1 d .
N3 N 0.20670(16) 0.39738(13) 0.64533(11) 0.0248(5) Uani 1 1 d .
N4 N 0.12142(15) 0.51673(12) 0.85831(11) 0.0197(5) Uani 1 1 d .
O1 O 0.36237(13) 0.15453(10) 0.15415(9) 0.0249(4) Uani 1 1 d .
O2 O 0.29598(15) 0.22166(11) 0.23849(10) 0.0335(5) Uani 1 1 d .
O3 O 0.52023(13) 0.19624(10) 0.26743(10) 0.0290(5) Uani 1 1 d .
O4 O 0.43370(15) 0.21668(11) 0.34993(10) 0.0322(5) Uani 1 1 d .
O5 O 0.16749(14) 0.26404(10) 0.75473(10) 0.0273(4) Uani 1 1 d .
O6 O 0.13118(13) 0.34734(10) 0.84746(9) 0.0260(4) Uani 1 1 d .
O7 O 0.02802(14) 0.27731(11) 0.64956(9) 0.0295(5) Uani 1 1 d .
O8 O -0.03771(13) 0.31044(10) 0.74348(10) 0.0261(4) Uani 1 1 d .
C101 C 0.1571(2) 0.11496(17) 0.24965(14) 0.0277(7) Uani 1 1 d .
C102 C 0.1004(2) 0.1351(2) 0.20205(16) 0.0396(8) Uani 1 1 d .
H10A H 0.1272 0.1689 0.1857 0.047 Uiso 1 1 calc R
C103 C 0.0023(2) 0.1051(2) 0.17813(19) 0.0556(11) Uani 1 1 d .
H10B H -0.0349 0.1192 0.1456 0.067 Uiso 1 1 calc R
C104 C -0.0408(2) 0.0556(2) 0.20106(18) 0.0515(10) Uani 1 1 d .
H10C H -0.1061 0.0364 0.1839 0.062 Uiso 1 1 calc R
C105 C 0.0142(2) 0.03405(18) 0.25069(15) 0.0346(7) Uani 1 1 d .
C106 C -0.0245(2) -0.01507(19) 0.27890(16) 0.0380(8) Uani 1 1 d .
H10D H -0.0895 -0.0360 0.2639 0.046 Uiso 1 1 calc R
C107 C 0.0333(2) -0.03149(17) 0.32781(15) 0.0319(7) Uani 1 1 d .
H10E H 0.0067 -0.0633 0.3464 0.038 Uiso 1 1 calc R
C108 C 0.13256(19) -0.00189(16) 0.35151(14) 0.0257(6) Uani 1 1 d .
H10F H 0.1704 -0.0147 0.3848 0.031 Uiso 1 1 calc R
C109 C 0.17334(18) 0.04591(15) 0.32540(13) 0.0217(6) Uani 1 1 d .
C110 C 0.11406(19) 0.06433(17) 0.27462(13) 0.0264(7) Uani 1 1 d .
C111 C 0.32193(18) 0.10036(15) 0.48752(13) 0.0209(6) Uani 1 1 d .
C112 C 0.3791(2) 0.09277(16) 0.54508(13) 0.0259(6) Uani 1 1 d .
H11A H 0.4287 0.0662 0.5388 0.031 Uiso 1 1 calc R
C113 C 0.3621(2) 0.12455(17) 0.61128(14) 0.0318(7) Uani 1 1 d .
H11B H 0.4000 0.1190 0.6493 0.038 Uiso 1 1 calc R
C114 C 0.2891(2) 0.16458(17) 0.62117(14) 0.0341(7) Uani 1 1 d .
H11C H 0.2777 0.1857 0.6658 0.041 Uiso 1 1 calc R
C115 C 0.2332(2) 0.17328(17) 0.56490(15) 0.0340(7) Uani 1 1 d .
H11D H 0.1845 0.2007 0.5718 0.041 Uiso 1 1 calc R
C116 C 0.2492(2) 0.14131(15) 0.49800(14) 0.0269(6) Uani 1 1 d .
H11E H 0.2113 0.1473 0.4602 0.032 Uiso 1 1 calc R
C117 C 0.35199(18) -0.03133(16) 0.37453(14) 0.0231(6) Uani 1 1 d .
C118 C 0.3653(2) -0.06550(17) 0.30703(15) 0.0321(7) Uani 1 1 d .
H11F H 0.3664 -0.0393 0.2778 0.039 Uiso 1 1 calc R
C119 C 0.3770(2) -0.13790(18) 0.28296(16) 0.0391(8) Uani 1 1 d .
H11G H 0.3847 -0.1605 0.2375 0.047 Uiso 1 1 calc R
C120 C 0.3773(2) -0.17644(18) 0.32616(17) 0.0380(8) Uani 1 1 d .
H12A H 0.3864 -0.2249 0.3101 0.046 Uiso 1 1 calc R
C121 C 0.3642(2) -0.14367(17) 0.39336(16) 0.0326(7) Uani 1 1 d .
H12B H 0.3645 -0.1700 0.4224 0.039 Uiso 1 1 calc R
C122 C 0.35059(19) -0.07186(16) 0.41731(14) 0.0259(6) Uani 1 1 d .
H12C H 0.3404 -0.0503 0.4622 0.031 Uiso 1 1 calc R
C123 C 0.46646(18) 0.10719(17) 0.40985(14) 0.0269(6) Uani 1 1 d .
H12D H 0.4833 0.0895 0.3652 0.040 Uiso 1 1 calc R
H12E H 0.5097 0.0952 0.4431 0.040 Uiso 1 1 calc R
H12F H 0.4710 0.1595 0.4259 0.040 Uiso 1 1 calc R
C124 C 0.5005(2) 0.23444(16) 0.32470(14) 0.0269(7) Uani 1 1 d .
C125 C 0.5646(3) 0.30761(17) 0.36571(18) 0.0473(9) Uani 1 1 d .
H12G H 0.6231 0.3088 0.3494 0.071 Uiso 1 1 calc R
H12H H 0.5794 0.3152 0.4146 0.071 Uiso 1 1 calc R
H12I H 0.5325 0.3457 0.3594 0.071 Uiso 1 1 calc R
C201 C 0.54336(18) 0.04745(15) 0.24049(13) 0.0208(6) Uani 1 1 d .
C202 C 0.62637(19) 0.08201(17) 0.29102(14) 0.0276(7) Uani 1 1 d .
H20A H 0.6374 0.1327 0.3143 0.033 Uiso 1 1 calc R
C203 C 0.6952(2) 0.04163(19) 0.30811(15) 0.0336(7) Uani 1 1 d .
H20B H 0.7510 0.0661 0.3424 0.040 Uiso 1 1 calc R
C204 C 0.6810(2) -0.03289(19) 0.27505(16) 0.0332(7) Uani 1 1 d .
H20C H 0.7270 -0.0584 0.2875 0.040 Uiso 1 1 calc R
C205 C 0.59713(19) -0.07186(16) 0.22195(14) 0.0250(6) Uani 1 1 d .
C206 C 0.5782(2) -0.14866(17) 0.18473(15) 0.0308(7) Uani 1 1 d .
H20D H 0.6212 -0.1771 0.1956 0.037 Uiso 1 1 calc R
C207 C 0.4972(2) -0.18088(16) 0.13300(15) 0.0275(6) Uani 1 1 d .
H20E H 0.4857 -0.2315 0.1089 0.033 Uiso 1 1 calc R
C208 C 0.42996(19) -0.13980(15) 0.11480(14) 0.0235(6) Uani 1 1 d .
H20F H 0.3757 -0.1633 0.0787 0.028 Uiso 1 1 calc R
C209 C 0.44496(18) -0.06457(15) 0.15078(13) 0.0186(6) Uani 1 1 d .
C210 C 0.52930(18) -0.03004(15) 0.20517(13) 0.0196(6) Uani 1 1 d .
C211 C 0.30344(18) -0.08561(14) -0.00685(13) 0.0185(6) Uani 1 1 d .
C212 C 0.39539(19) -0.07434(15) -0.01817(14) 0.0237(6) Uani 1 1 d .
H21A H 0.4476 -0.0511 0.0198 0.028 Uiso 1 1 calc R
C213 C 0.4093(2) -0.09771(16) -0.08593(15) 0.0303(7) Uani 1 1 d .
H21B H 0.4709 -0.0898 -0.0933 0.036 Uiso 1 1 calc R
C214 C 0.3326(2) -0.13264(16) -0.14260(14) 0.0300(7) Uani 1 1 d .
H21C H 0.3427 -0.1486 -0.1879 0.036 Uiso 1 1 calc R
C215 C 0.2411(2) -0.14395(17) -0.13215(14) 0.0316(7) Uani 1 1 d .
H21D H 0.1894 -0.1677 -0.1704 0.038 Uiso 1 1 calc R
C216 C 0.2260(2) -0.11992(16) -0.06466(13) 0.0258(6) Uani 1 1 d .
H21E H 0.1640 -0.1267 -0.0578 0.031 Uiso 1 1 calc R
C217 C 0.20992(17) -0.11620(14) 0.09712(13) 0.0184(6) Uani 1 1 d .
C218 C 0.1814(2) -0.09284(16) 0.16028(14) 0.0280(7) Uani 1 1 d .
H21F H 0.2017 -0.0444 0.1915 0.034 Uiso 1 1 calc R
C219 C 0.1232(2) -0.14122(17) 0.17689(16) 0.0354(8) Uani 1 1 d .
H21G H 0.1045 -0.1251 0.2194 0.043 Uiso 1 1 calc R
C220 C 0.0926(2) -0.21298(17) 0.13124(16) 0.0327(7) Uani 1 1 d .
H22A H 0.0538 -0.2454 0.1429 0.039 Uiso 1 1 calc R
C221 C 0.1199(2) -0.23690(16) 0.06768(15) 0.0291(7) Uani 1 1 d .
H22B H 0.0986 -0.2853 0.0364 0.035 Uiso 1 1 calc R
C222 C 0.17876(19) -0.18879(15) 0.05077(14) 0.0223(6) Uani 1 1 d .
H22C H 0.1975 -0.2050 0.0083 0.027 Uiso 1 1 calc R
C223 C 0.21603(19) 0.02149(15) 0.08216(14) 0.0246(6) Uani 1 1 d .
H22D H 0.2054 0.0445 0.1284 0.037 Uiso 1 1 calc R
H22E H 0.1553 -0.0001 0.0493 0.037 Uiso 1 1 calc R
H22F H 0.2499 0.0576 0.0695 0.037 Uiso 1 1 calc R
C224 C 0.32464(19) 0.20769(16) 0.18211(14) 0.0229(6) Uani 1 1 d .
C225 C 0.3107(2) 0.26127(18) 0.14652(18) 0.0398(8) Uani 1 1 d .
H22G H 0.2684 0.2364 0.1010 0.060 Uiso 1 1 calc R
H22H H 0.3717 0.2813 0.1416 0.060 Uiso 1 1 calc R
H22I H 0.2830 0.3003 0.1743 0.060 Uiso 1 1 calc R
C301 C 0.31536(19) 0.35915(15) 0.73860(13) 0.0221(6) Uani 1 1 d .
C302 C 0.3694(2) 0.33567(16) 0.78475(14) 0.0280(7) Uani 1 1 d .
H30A H 0.3396 0.3030 0.8011 0.034 Uiso 1 1 calc R
C303 C 0.4695(2) 0.36073(18) 0.80764(15) 0.0345(7) Uani 1 1 d .
H30B H 0.5049 0.3443 0.8390 0.041 Uiso 1 1 calc R
C304 C 0.5158(2) 0.40863(18) 0.78472(16) 0.0341(7) Uani 1 1 d .
H30C H 0.5819 0.4250 0.8011 0.041 Uiso 1 1 calc R
C305 C 0.4638(2) 0.43320(16) 0.73649(14) 0.0272(6) Uani 1 1 d .
C306 C 0.5065(2) 0.48065(18) 0.70847(16) 0.0354(7) Uani 1 1 d .
H30D H 0.5722 0.4992 0.7234 0.042 Uiso 1 1 calc R
C307 C 0.4517(2) 0.49924(18) 0.65967(17) 0.0364(8) Uani 1 1 d .
H30E H 0.4811 0.5300 0.6412 0.044 Uiso 1 1 calc R
C308 C 0.3519(2) 0.47346(17) 0.63616(15) 0.0322(7) Uani 1 1 d .
H30F H 0.3164 0.4870 0.6024 0.039 Uiso 1 1 calc R
C309 C 0.30655(19) 0.42817(15) 0.66307(13) 0.0236(6) Uani 1 1 d .
C310 C 0.36284(19) 0.40755(15) 0.71351(13) 0.0217(6) Uani 1 1 d .
C311 C 0.1526(2) 0.38040(17) 0.50185(14) 0.0284(7) Uani 1 1 d .
C312 C 0.2191(2) 0.33420(18) 0.48820(15) 0.0386(8) Uani 1 1 d .
H31A H 0.2547 0.3242 0.5244 0.046 Uiso 1 1 calc R
C313 C 0.2324(3) 0.3030(2) 0.42074(17) 0.0535(10) Uani 1 1 d .
H31B H 0.2773 0.2724 0.4118 0.064 Uiso 1 1 calc R
C314 C 0.1797(3) 0.3171(2) 0.36695(17) 0.0541(10) Uani 1 1 d .
H31C H 0.1896 0.2963 0.3219 0.065 Uiso 1 1 calc R
C315 C 0.1120(3) 0.3619(2) 0.37925(16) 0.0458(9) Uani 1 1 d .
H31D H 0.0759 0.3707 0.3425 0.055 Uiso 1 1 calc R
C316 C 0.0980(2) 0.39362(18) 0.44653(15) 0.0353(7) Uani 1 1 d .
H31E H 0.0524 0.4237 0.4550 0.042 Uiso 1 1 calc R
C317 C 0.1436(2) 0.51636(17) 0.61769(14) 0.0278(7) Uani 1 1 d .
C318 C 0.1643(2) 0.55692(18) 0.57748(15) 0.0321(7) Uani 1 1 d .
H31F H 0.1720 0.5332 0.5322 0.038 Uiso 1 1 calc R
C319 C 0.1731(2) 0.6322(2) 0.60527(18) 0.0429(8) Uani 1 1 d .
H31G H 0.1857 0.6592 0.5783 0.051 Uiso 1 1 calc R
C320 C 0.1635(3) 0.6678(2) 0.67288(19) 0.0501(9) Uani 1 1 d .
H32A H 0.1709 0.7187 0.6915 0.060 Uiso 1 1 calc R
C321 C 0.1428(3) 0.6286(2) 0.71300(18) 0.0500(9) Uani 1 1 d .
H32B H 0.1355 0.6527 0.7583 0.060 Uiso 1 1 calc R
C322 C 0.1331(2) 0.55291(18) 0.68547(16) 0.0380(8) Uani 1 1 d .
H32C H 0.1193 0.5263 0.7126 0.046 Uiso 1 1 calc R
C323 C 0.0124(2) 0.38369(18) 0.58438(16) 0.0345(7) Uani 1 1 d .
H32D H 0.0030 0.3313 0.5706 0.052 Uiso 1 1 calc R
H32E H -0.0291 0.3957 0.5503 0.052 Uiso 1 1 calc R
H32F H -0.0026 0.4054 0.6294 0.052 Uiso 1 1 calc R
C324 C 0.15362(18) 0.28711(16) 0.81654(14) 0.0230(6) Uani 1 1 d .
C325 C 0.1674(2) 0.23639(17) 0.85540(16) 0.0349(7) Uani 1 1 d .
H32G H 0.2017 0.2643 0.9030 0.052 Uiso 1 1 calc R
H32H H 0.2036 0.2006 0.8329 0.052 Uiso 1 1 calc R
H32I H 0.1058 0.2119 0.8551 0.052 Uiso 1 1 calc R
C401 C -0.04490(18) 0.45991(15) 0.76517(13) 0.0199(6) Uani 1 1 d .
C402 C -0.13144(19) 0.42895(17) 0.71826(14) 0.0268(7) Uani 1 1 d .
H40A H -0.1483 0.3781 0.6965 0.032 Uiso 1 1 calc R
C403 C -0.1952(2) 0.47308(18) 0.70260(15) 0.0327(7) Uani 1 1 d .
H40B H -0.2535 0.4507 0.6704 0.039 Uiso 1 1 calc R
C404 C -0.1737(2) 0.54779(17) 0.73333(14) 0.0297(7) Uani 1 1 d .
H40C H -0.2172 0.5756 0.7218 0.036 Uiso 1 1 calc R
C405 C -0.08538(19) 0.58328(16) 0.78289(14) 0.0237(6) Uani 1 1 d .
C406 C -0.0591(2) 0.65996(16) 0.81829(14) 0.0286(7) Uani 1 1 d .
H40D H -0.0990 0.6906 0.8081 0.034 Uiso 1 1 calc R
C407 C 0.0250(2) 0.68892(16) 0.86746(14) 0.0272(6) Uani 1 1 d .
H40E H 0.0416 0.7396 0.8909 0.033 Uiso 1 1 calc R
C408 C 0.08772(19) 0.64434(15) 0.88383(14) 0.0235(6) Uani 1 1 d .
H40F H 0.1441 0.6658 0.9184 0.028 Uiso 1 1 calc R
C409 C 0.06625(18) 0.56930(15) 0.84907(13) 0.0188(6) Uani 1 1 d .
C410 C -0.02233(18) 0.53777(15) 0.79815(13) 0.0193(6) Uani 1 1 d .
C411 C 0.30208(17) 0.61148(15) 0.89648(13) 0.0200(6) Uani 1 1 d .
C412 C 0.3279(2) 0.58649(17) 0.83206(15) 0.0329(7) Uani 1 1 d .
H41A H 0.3061 0.5379 0.8014 0.039 Uiso 1 1 calc R
C413 C 0.3856(2) 0.63342(19) 0.81374(17) 0.0422(8) Uani 1 1 d .
H41B H 0.4019 0.6163 0.7704 0.051 Uiso 1 1 calc R
C414 C 0.4194(2) 0.70499(19) 0.85830(18) 0.0397(8) Uani 1 1 d .
H41C H 0.4582 0.7362 0.8453 0.048 Uiso 1 1 calc R
C415 C 0.3953(2) 0.73059(17) 0.92304(16) 0.0322(7) Uani 1 1 d .
H41D H 0.4186 0.7790 0.9537 0.039 Uiso 1 1 calc R
C416 C 0.33678(19) 0.68426(15) 0.94188(14) 0.0251(6) Uani 1 1 d .
H41E H 0.3204 0.7017 0.9851 0.030 Uiso 1 1 calc R
C417 C 0.21083(18) 0.58397(14) 1.00348(13) 0.0188(6) Uani 1 1 d .
C418 C 0.11988(19) 0.57015(15) 1.01608(14) 0.0241(6) Uani 1 1 d .
H41F H 0.0676 0.5450 0.9787 0.029 Uiso 1 1 calc R
C419 C 0.1072(2) 0.59379(16) 1.08417(15) 0.0304(7) Uani 1 1 d .
H41G H 0.0465 0.5841 1.0922 0.037 Uiso 1 1 calc R
C420 C 0.1838(2) 0.63156(16) 1.13990(14) 0.0304(7) Uani 1 1 d .
H42A H 0.1746 0.6477 1.1854 0.036 Uiso 1 1 calc R
C421 C 0.2743(2) 0.64545(17) 1.12831(14) 0.0294(7) Uani 1 1 d .
H42B H 0.3259 0.6714 1.1660 0.035 Uiso 1 1 calc R
C422 C 0.28853(19) 0.62085(16) 1.06056(13) 0.0247(6) Uani 1 1 d .
H42C H 0.3500 0.6289 1.0531 0.030 Uiso 1 1 calc R
C423 C 0.28857(19) 0.47318(15) 0.91045(14) 0.0276(7) Uani 1 1 d .
H42D H 0.2963 0.4495 0.8635 0.041 Uiso 1 1 calc R
H42E H 0.2535 0.4382 0.9238 0.041 Uiso 1 1 calc R
H42F H 0.3507 0.4926 0.9420 0.041 Uiso 1 1 calc R
C424 C -0.03344(19) 0.26823(15) 0.68279(14) 0.0246(6) Uani 1 1 d .
C425 C -0.1113(2) 0.20122(17) 0.64883(17) 0.0385(8) Uani 1 1 d .
H42G H -0.1273 0.1888 0.5990 0.058 Uiso 1 1 calc .
H42H H -0.1673 0.2111 0.6673 0.058 Uiso 1 1 calc .
H42I H -0.0892 0.1610 0.6585 0.058 Uiso 1 1 calc .
O9 O 0.38814(15) 0.73204(11) 0.47374(10) 0.0353(5) Uani 1 1 d .
C501 C 0.2876(2) 0.71148(19) 0.46296(17) 0.0422(8) Uani 1 1 d .
H50A H 0.2728 0.6653 0.4687 0.051 Uiso 1 1 calc R
H50B H 0.2562 0.7052 0.4157 0.051 Uiso 1 1 calc R
C502 C 0.4296(2) 0.67998(19) 0.42596(18) 0.0465(9) Uani 1 1 d .
H50C H 0.4012 0.6740 0.3782 0.056 Uiso 1 1 calc R
H50D H 0.4169 0.6328 0.4301 0.056 Uiso 1 1 calc R
C503 C 0.5346(2) 0.7063(2) 0.4421(2) 0.0556(10) Uani 1 1 d .
H50E H 0.5468 0.7500 0.4324 0.083 Uiso 1 1 calc R
H50F H 0.5639 0.6690 0.4136 0.083 Uiso 1 1 calc R
H50G H 0.5613 0.7169 0.4907 0.083 Uiso 1 1 calc R
C504 C 0.2518(2) 0.7708(2) 0.51560(19) 0.0501(9) Uani 1 1 d .
H50H H 0.2820 0.7759 0.5622 0.075 Uiso 1 1 calc R
H50I H 0.1833 0.7578 0.5083 0.075 Uiso 1 1 calc R
H50J H 0.2672 0.8164 0.5099 0.075 Uiso 1 1 calc R
O10 O 0.28568(15) 0.38105(13) 1.02612(11) 0.0416(6) Uani 1 1 d .
C505 C 0.3846(2) 0.4053(2) 1.05277(19) 0.0548(10) Uani 1 1 d .
H50K H 0.4041 0.3957 1.0951 0.066 Uiso 1 1 calc R
H50L H 0.4001 0.4579 1.0648 0.066 Uiso 1 1 calc R
C506 C 0.2274(3) 0.4150(2) 1.07019(18) 0.0494(9) Uani 1 1 d .
H50M H 0.2405 0.4676 1.0818 0.059 Uiso 1 1 calc R
H50N H 0.2418 0.4065 1.1135 0.059 Uiso 1 1 calc R
C507 C 0.1256(2) 0.3858(2) 1.0354(2) 0.0568(10) Uani 1 1 d .
H50O H 0.1118 0.3936 0.9922 0.085 Uiso 1 1 calc R
H50P H 0.0862 0.4105 1.0655 0.085 Uiso 1 1 calc R
H50Q H 0.1121 0.3342 1.0258 0.085 Uiso 1 1 calc R
C508 C 0.4369(3) 0.3673(3) 1.0004(2) 0.0746(14) Uani 1 1 d .
H50R H 0.4226 0.3155 0.9894 0.112 Uiso 1 1 calc R
H50S H 0.5048 0.3848 1.0189 0.112 Uiso 1 1 calc R
H50T H 0.4175 0.3770 0.9586 0.112 Uiso 1 1 calc R
O11 O 0.91632(16) 0.12255(14) 0.43375(13) 0.0511(6) Uani 1 1 d .
C509 C 0.9918(3) 0.1669(2) 0.4239(2) 0.0584(11) Uani 1 1 d .
H50U H 1.0386 0.1379 0.4060 0.070 Uiso 1 1 calc R
H50V H 1.0239 0.2063 0.4680 0.070 Uiso 1 1 calc R
C510 C 0.9486(3) 0.0844(2) 0.47584(18) 0.0570(11) Uani 1 1 d .
H51A H 0.9770 0.1187 0.5234 0.068 Uiso 1 1 calc R
H51B H 0.9973 0.0576 0.4578 0.068 Uiso 1 1 calc R
C511 C 0.8682(3) 0.0341(2) 0.47547(19) 0.0606(11) Uani 1 1 d .
H51C H 0.8230 0.0612 0.4971 0.091 Uiso 1 1 calc R
H51D H 0.8904 0.0049 0.5011 0.091 Uiso 1 1 calc R
H51E H 0.8376 0.0027 0.4280 0.091 Uiso 1 1 calc R
C512 C 0.9483(4) 0.1974(3) 0.3725(3) 0.112(2) Uani 1 1 d .
H51F H 0.9061 0.1586 0.3328 0.167 Uiso 1 1 calc R
H51G H 0.9983 0.2196 0.3572 0.167 Uiso 1 1 calc R
H51H H 0.9124 0.2337 0.3943 0.167 Uiso 1 1 calc R
O12 O 0.19784(15) 0.11095(15) -0.02543(12) 0.0495(6) Uani 1 1 d .
C513 C 0.1083(3) 0.1217(3) -0.0427(2) 0.0767(15) Uani 1 1 d .
H51I H 0.0795 0.0861 -0.0897 0.092 Uiso 1 1 calc R
H51J H 0.1127 0.1699 -0.0453 0.092 Uiso 1 1 calc R
C514 C 0.2654(3) 0.1132(3) -0.0612(2) 0.0880(18) Uani 1 1 d .
H51K H 0.2728 0.1608 -0.0651 0.106 Uiso 1 1 calc R
H51L H 0.2405 0.0768 -0.1084 0.106 Uiso 1 1 calc R
C515 C 0.3565(3) 0.1020(3) -0.0376(2) 0.0735(14) Uani 1 1 d .
H51M H 0.3725 0.1212 0.0127 0.110 Uiso 1 1 calc R
H51N H 0.4025 0.1267 -0.0541 0.110 Uiso 1 1 calc R
H51O H 0.3578 0.0504 -0.0552 0.110 Uiso 1 1 calc R
C516 C 0.0444(3) 0.1175(3) -0.0007(2) 0.0886(17) Uani 1 1 d .
H51P H 0.0258 0.0673 -0.0065 0.133 Uiso 1 1 calc R
H51Q H -0.0117 0.1362 -0.0142 0.133 Uiso 1 1 calc R
H51R H 0.0748 0.1462 0.0475 0.133 Uiso 1 1 calc R

loop_
_atom_site_aniso_label
_atom_site_aniso_U_11
_atom_site_aniso_U_22
_atom_site_aniso_U_33
_atom_site_aniso_U_23
_atom_site_aniso_U_13
_atom_site_aniso_U_12
Pd1 0.02980(12) 0.02606(13) 0.01797(11) 0.01053(9) 0.01113(8) 0.01268(10)
Pd2 0.01761(10) 0.01905(12) 0.01487(10) 0.00480(8) 0.00474(7) 0.00285(8)
Pd3 0.02462(11) 0.02207(13) 0.01732(11) 0.00661(9) 0.00843(8) 0.00733(9)
Pd4 0.01825(10) 0.01745(12) 0.01530(10) 0.00297(8) 0.00404(7) 0.00205(8)
P1 0.0196(3) 0.0249(4) 0.0151(3) 0.0080(3) 0.0054(3) 0.0054(3)
P2 0.0156(3) 0.0182(4) 0.0149(3) 0.0049(3) 0.0026(2) 0.0036(3)
P3 0.0260(4) 0.0344(5) 0.0190(4) 0.0123(3) 0.0092(3) 0.0114(3)
P4 0.0166(3) 0.0180(4) 0.0155(3) 0.0026(3) 0.0024(3) 0.0037(3)
N1 0.0216(11) 0.0274(14) 0.0157(11) 0.0096(10) 0.0058(9) 0.0065(10)
N2 0.0177(11) 0.0192(13) 0.0161(11) 0.0042(9) 0.0021(8) 0.0035(9)
N3 0.0261(12) 0.0309(14) 0.0222(12) 0.0130(11) 0.0100(10) 0.0076(11)
N4 0.0203(11) 0.0177(12) 0.0169(11) 0.0018(9) 0.0025(9) 0.0053(10)
O1 0.0307(10) 0.0225(11) 0.0237(10) 0.0101(8) 0.0076(8) 0.0071(9)
O2 0.0494(13) 0.0325(13) 0.0323(11) 0.0191(10) 0.0211(10) 0.0215(10)
O3 0.0275(10) 0.0236(11) 0.0299(11) 0.0049(9) 0.0065(8) -0.0017(9)
O4 0.0429(12) 0.0296(12) 0.0226(10) 0.0082(9) 0.0095(9) 0.0025(10)
O5 0.0345(11) 0.0225(11) 0.0283(11) 0.0104(9) 0.0126(9) 0.0076(9)
O6 0.0302(11) 0.0239(12) 0.0229(10) 0.0073(9) 0.0054(8) 0.0068(9)
O7 0.0298(11) 0.0314(12) 0.0221(10) 0.0063(9) 0.0041(8) 0.0008(9)
O8 0.0253(10) 0.0199(11) 0.0268(10) 0.0029(8) 0.0063(8) -0.0015(8)
C101 0.0310(15) 0.0384(19) 0.0215(14) 0.0119(13) 0.0157(12) 0.0203(14)
C102 0.0371(18) 0.064(2) 0.0360(18) 0.0309(17) 0.0167(14) 0.0296(17)
C103 0.0355(19) 0.106(3) 0.047(2) 0.048(2) 0.0109(16) 0.036(2)
C104 0.0226(16) 0.095(3) 0.046(2) 0.037(2) 0.0048(14) 0.0176(18)
C105 0.0247(15) 0.050(2) 0.0313(16) 0.0144(15) 0.0080(12) 0.0151(15)
C106 0.0201(15) 0.051(2) 0.0370(18) 0.0110(16) 0.0051(13) 0.0039(15)
C107 0.0286(15) 0.0338(19) 0.0338(17) 0.0106(14) 0.0137(13) 0.0044(14)
C108 0.0256(14) 0.0293(17) 0.0214(14) 0.0076(12) 0.0074(11) 0.0060(13)
C109 0.0241(14) 0.0247(16) 0.0161(13) 0.0041(12) 0.0085(11) 0.0097(12)
C110 0.0257(15) 0.0385(19) 0.0168(13) 0.0077(13) 0.0094(11) 0.0157(13)
C111 0.0227(14) 0.0237(16) 0.0154(13) 0.0062(11) 0.0069(10) 0.0007(12)
C112 0.0256(14) 0.0292(17) 0.0206(14) 0.0074(12) 0.0049(11) 0.0035(13)
C113 0.0386(17) 0.0363(19) 0.0163(14) 0.0101(13) 0.0011(12) -0.0019(15)
C114 0.0461(19) 0.0325(19) 0.0165(14) 0.0003(13) 0.0114(13) 0.0021(15)
C115 0.0407(18) 0.0315(19) 0.0290(16) 0.0056(14) 0.0152(13) 0.0123(15)
C116 0.0344(16) 0.0248(17) 0.0203(14) 0.0067(12) 0.0060(12) 0.0077(13)
C117 0.0191(13) 0.0288(17) 0.0219(14) 0.0094(12) 0.0047(11) 0.0063(12)
C118 0.0417(18) 0.0331(19) 0.0278(16) 0.0133(14) 0.0164(13) 0.0123(15)
C119 0.057(2) 0.035(2) 0.0303(17) 0.0103(15) 0.0216(15) 0.0168(17)
C120 0.0429(19) 0.0272(18) 0.0449(19) 0.0116(15) 0.0139(15) 0.0102(15)
C121 0.0307(16) 0.0336(19) 0.0373(17) 0.0198(15) 0.0058(13) 0.0027(14)
C122 0.0259(14) 0.0296(18) 0.0226(14) 0.0106(13) 0.0056(11) 0.0034(13)
C123 0.0219(14) 0.0348(18) 0.0259(15) 0.0139(13) 0.0062(11) 0.0032(13)
C124 0.0340(16) 0.0205(16) 0.0217(15) 0.0076(12) -0.0032(12) 0.0027(13)
C125 0.056(2) 0.0235(19) 0.045(2) 0.0027(16) -0.0017(17) -0.0060(17)
C201 0.0189(13) 0.0299(17) 0.0157(13) 0.0105(12) 0.0067(10) 0.0029(12)
C202 0.0249(14) 0.0334(18) 0.0210(14) 0.0094(13) 0.0021(11) -0.0012(13)
C203 0.0211(15) 0.049(2) 0.0279(16) 0.0176(15) -0.0028(12) 0.0006(14)
C204 0.0203(14) 0.052(2) 0.0370(17) 0.0291(16) 0.0038(12) 0.0096(15)
C205 0.0191(13) 0.0364(19) 0.0269(15) 0.0183(13) 0.0088(11) 0.0078(13)
C206 0.0281(15) 0.040(2) 0.0377(17) 0.0238(15) 0.0135(13) 0.0184(14)
C207 0.0344(16) 0.0225(16) 0.0316(16) 0.0119(13) 0.0144(13) 0.0134(13)
C208 0.0217(14) 0.0266(17) 0.0222(14) 0.0086(12) 0.0054(11) 0.0062(12)
C209 0.0179(13) 0.0244(16) 0.0164(13) 0.0089(11) 0.0072(10) 0.0070(12)
C210 0.0180(13) 0.0281(17) 0.0175(13) 0.0120(12) 0.0082(10) 0.0060(12)
C211 0.0232(13) 0.0169(15) 0.0166(13) 0.0078(11) 0.0042(10) 0.0037(11)
C212 0.0240(14) 0.0237(16) 0.0225(14) 0.0083(12) 0.0060(11) 0.0011(12)
C213 0.0306(16) 0.0337(18) 0.0289(16) 0.0126(14) 0.0148(13) 0.0000(14)
C214 0.0425(18) 0.0312(18) 0.0202(14) 0.0116(13) 0.0129(13) 0.0073(15)
C215 0.0350(17) 0.0366(19) 0.0182(14) 0.0073(13) 0.0002(12) 0.0056(14)
C216 0.0235(14) 0.0357(18) 0.0186(14) 0.0114(13) 0.0039(11) 0.0045(13)
C217 0.0165(12) 0.0203(15) 0.0192(13) 0.0077(11) 0.0043(10) 0.0054(11)
C218 0.0332(16) 0.0245(17) 0.0226(14) 0.0032(12) 0.0103(12) 0.0038(13)
C219 0.0441(18) 0.036(2) 0.0295(16) 0.0094(15) 0.0230(14) 0.0070(15)
C220 0.0312(16) 0.0325(19) 0.0443(18) 0.0210(15) 0.0201(14) 0.0063(14)
C221 0.0315(16) 0.0190(16) 0.0337(16) 0.0062(13) 0.0095(13) 0.0014(13)
C222 0.0256(14) 0.0216(16) 0.0202(14) 0.0060(12) 0.0089(11) 0.0067(12)
C223 0.0211(14) 0.0263(17) 0.0250(14) 0.0087(12) 0.0021(11) 0.0075(12)
C224 0.0210(14) 0.0256(17) 0.0254(15) 0.0134(12) 0.0058(11) 0.0039(12)
C225 0.0450(19) 0.046(2) 0.049(2) 0.0339(17) 0.0218(16) 0.0226(17)
C301 0.0259(14) 0.0243(16) 0.0177(13) 0.0062(12) 0.0099(11) 0.0096(12)
C302 0.0325(16) 0.0288(17) 0.0294(15) 0.0141(13) 0.0132(12) 0.0127(14)
C303 0.0312(16) 0.047(2) 0.0308(16) 0.0189(15) 0.0053(13) 0.0174(15)
C304 0.0229(15) 0.043(2) 0.0361(17) 0.0149(15) 0.0044(12) 0.0093(14)
C305 0.0266(15) 0.0279(17) 0.0268(15) 0.0075(13) 0.0099(12) 0.0082(13)
C306 0.0257(15) 0.040(2) 0.0413(18) 0.0151(15) 0.0111(13) 0.0050(14)
C307 0.0348(17) 0.040(2) 0.0458(19) 0.0251(16) 0.0196(14) 0.0089(15)
C308 0.0331(16) 0.044(2) 0.0312(16) 0.0229(15) 0.0145(13) 0.0152(15)
C309 0.0271(15) 0.0266(17) 0.0186(13) 0.0067(12) 0.0102(11) 0.0096(13)
C310 0.0263(14) 0.0220(16) 0.0181(13) 0.0058(11) 0.0099(11) 0.0080(12)
C311 0.0351(16) 0.0333(18) 0.0212(14) 0.0120(13) 0.0106(12) 0.0118(14)
C312 0.058(2) 0.044(2) 0.0218(15) 0.0149(14) 0.0132(14) 0.0258(17)
C313 0.075(3) 0.059(3) 0.0340(19) 0.0133(17) 0.0225(18) 0.043(2)
C314 0.083(3) 0.063(3) 0.0221(17) 0.0126(17) 0.0215(17) 0.037(2)
C315 0.059(2) 0.057(2) 0.0217(16) 0.0153(16) 0.0054(15) 0.0196(19)
C316 0.0385(17) 0.046(2) 0.0253(16) 0.0149(14) 0.0085(13) 0.0170(16)
C317 0.0249(14) 0.0380(19) 0.0264(15) 0.0151(13) 0.0105(12) 0.0123(13)
C318 0.0353(17) 0.040(2) 0.0263(15) 0.0146(14) 0.0128(13) 0.0131(15)
C319 0.045(2) 0.045(2) 0.046(2) 0.0243(17) 0.0131(16) 0.0086(17)
C320 0.063(2) 0.035(2) 0.049(2) 0.0099(17) 0.0131(18) 0.0120(18)
C321 0.074(3) 0.044(2) 0.0350(19) 0.0103(17) 0.0215(18) 0.025(2)
C322 0.050(2) 0.042(2) 0.0305(17) 0.0161(15) 0.0186(14) 0.0175(17)
C323 0.0269(15) 0.048(2) 0.0331(17) 0.0202(15) 0.0062(13) 0.0097(15)
C324 0.0163(13) 0.0252(17) 0.0284(15) 0.0115(13) 0.0057(11) 0.0017(12)
C325 0.0391(17) 0.038(2) 0.0411(18) 0.0253(15) 0.0178(14) 0.0127(15)
C401 0.0216(13) 0.0254(16) 0.0134(12) 0.0060(11) 0.0081(10) 0.0050(12)
C402 0.0242(14) 0.0289(17) 0.0209(14) 0.0040(12) 0.0018(11) 0.0030(13)
C403 0.0232(15) 0.043(2) 0.0246(15) 0.0097(14) -0.0032(12) 0.0029(14)
C404 0.0260(15) 0.0349(19) 0.0280(15) 0.0124(14) 0.0021(12) 0.0102(14)
C405 0.0215(14) 0.0301(18) 0.0222(14) 0.0110(13) 0.0077(11) 0.0076(13)
C406 0.0309(16) 0.0289(18) 0.0289(15) 0.0116(13) 0.0079(12) 0.0132(14)
C407 0.0311(15) 0.0202(16) 0.0282(15) 0.0054(12) 0.0075(12) 0.0083(13)
C408 0.0195(13) 0.0212(16) 0.0228(14) 0.0015(12) 0.0020(11) 0.0034(12)
C409 0.0189(13) 0.0225(16) 0.0164(13) 0.0069(11) 0.0067(10) 0.0062(12)
C410 0.0206(13) 0.0230(16) 0.0142(12) 0.0057(11) 0.0063(10) 0.0045(12)
C411 0.0165(13) 0.0220(16) 0.0204(13) 0.0060(12) 0.0044(10) 0.0049(12)
C412 0.0383(17) 0.0312(18) 0.0259(15) 0.0046(13) 0.0133(13) 0.0052(15)
C413 0.052(2) 0.048(2) 0.0362(18) 0.0160(17) 0.0299(16) 0.0132(18)
C414 0.0358(18) 0.042(2) 0.055(2) 0.0272(18) 0.0241(16) 0.0082(16)
C415 0.0312(16) 0.0224(17) 0.0417(18) 0.0097(14) 0.0118(13) 0.0021(14)
C416 0.0265(15) 0.0244(17) 0.0241(14) 0.0068(13) 0.0083(11) 0.0071(13)
C417 0.0210(13) 0.0167(15) 0.0184(13) 0.0061(11) 0.0041(10) 0.0044(11)
C418 0.0227(14) 0.0207(16) 0.0252(14) 0.0063(12) 0.0033(11) -0.0001(12)
C419 0.0295(16) 0.0321(18) 0.0341(17) 0.0147(14) 0.0142(13) 0.0046(14)
C420 0.0421(18) 0.0332(18) 0.0199(14) 0.0113(13) 0.0120(13) 0.0112(15)
C421 0.0307(16) 0.0350(19) 0.0179(14) 0.0066(13) -0.0001(11) 0.0075(14)
C422 0.0211(14) 0.0300(17) 0.0212(14) 0.0083(12) 0.0031(11) 0.0057(12)
C423 0.0244(14) 0.0249(17) 0.0271(15) 0.0038(13) 0.0011(11) 0.0073(13)
C424 0.0196(14) 0.0213(16) 0.0289(15) 0.0089(13) -0.0014(12) 0.0006(12)
C425 0.0372(18) 0.0250(18) 0.0398(18) 0.0032(14) 0.0005(14) -0.0047(15)
O9 0.0365(12) 0.0321(13) 0.0333(12) 0.0079(10) 0.0071(9) 0.0067(10)
C501 0.0384(18) 0.042(2) 0.0388(19) 0.0104(16) 0.0035(14) 0.0014(16)
C502 0.052(2) 0.033(2) 0.048(2) 0.0029(16) 0.0172(17) 0.0114(17)
C503 0.044(2) 0.043(2) 0.069(3) 0.0043(19) 0.0220(19) 0.0119(18)
C504 0.047(2) 0.056(2) 0.051(2) 0.0226(18) 0.0163(17) 0.0099(19)
O10 0.0307(12) 0.0543(15) 0.0405(13) 0.0172(11) 0.0086(10) 0.0120(11)
C505 0.0371(19) 0.075(3) 0.050(2) 0.024(2) -0.0001(16) 0.0110(19)
C506 0.054(2) 0.065(3) 0.039(2) 0.0241(18) 0.0194(17) 0.023(2)
C507 0.044(2) 0.082(3) 0.063(3) 0.039(2) 0.0290(18) 0.023(2)
C508 0.039(2) 0.116(4) 0.093(3) 0.057(3) 0.024(2) 0.035(2)
O11 0.0383(13) 0.0530(16) 0.0684(17) 0.0276(14) 0.0161(12) 0.0120(12)
C509 0.043(2) 0.038(2) 0.095(3) 0.020(2) 0.031(2) 0.0024(18)
C510 0.074(3) 0.073(3) 0.0333(19) 0.0194(19) 0.0182(18) 0.045(2)
C511 0.075(3) 0.070(3) 0.038(2) 0.022(2) 0.0099(19) 0.019(2)
C512 0.146(5) 0.087(4) 0.187(6) 0.098(4) 0.124(5) 0.072(4)
O12 0.0284(12) 0.091(2) 0.0490(14) 0.0444(14) 0.0142(10) 0.0220(12)
C513 0.034(2) 0.158(5) 0.051(2) 0.053(3) 0.0090(17) 0.028(3)
C514 0.042(2) 0.195(6) 0.046(2) 0.062(3) 0.0178(18) 0.029(3)
C515 0.045(2) 0.137(4) 0.082(3) 0.075(3) 0.038(2) 0.042(3)
C516 0.040(2) 0.180(6) 0.083(3) 0.081(4) 0.026(2) 0.049(3)

loop_
_atom_type_symbol
_atom_type_description
_atom_type_scat_dispersion_real
_atom_type_scat_dispersion_imag
_atom_type_scat_source
C C 0.0033 0.0016 'International Tables Vol C Tables 4.2.6.8 and 6.1.1.4'
H H 0.0000 0.0000 'International Tables Vol C Tables 4.2.6.8 and 6.1.1.4'
N N 0.0061 0.0033 'International Tables Vol C Tables 4.2.6.8 and 6.1.1.4'
O O 0.0106 0.0060 'International Tables Vol C Tables 4.2.6.8 and 6.1.1.4'
P P 0.1023 0.0942 'International Tables Vol C Tables 4.2.6.8 and 6.1.1.4'
Pd Pd -0.9988 1.0072 'International Tables Vol C Tables 4.2.6.8 and 6.1.1.4'

loop_
_geom_angle_atom_site_label_1
_geom_angle_atom_site_label_2
_geom_angle_atom_site_label_3
_geom_angle
C101 Pd1 O2 90.48(11)
C101 Pd1 N1 81.81(10)
O2 Pd1 N1 171.80(8)
C101 Pd1 O4 166.81(10)
O2 Pd1 O4 84.19(8)
N1 Pd1 O4 102.74(8)
C101 Pd1 Pd2 119.09(8)
O2 Pd1 Pd2 80.44(5)
N1 Pd1 Pd2 105.73(6)
O4 Pd1 Pd2 71.97(5)
C201 Pd2 O3 91.40(10)
C201 Pd2 N2 81.91(10)
O3 Pd2 N2 172.22(8)
C201 Pd2 O1 166.38(9)
O3 Pd2 O1 82.91(7)
N2 Pd2 O1 102.75(8)
C201 Pd2 Pd1 119.32(7)
O3 Pd2 Pd1 80.32(5)
N2 Pd2 Pd1 106.39(6)
O1 Pd2 Pd1 72.03(5)
C301 Pd3 O5 90.22(10)
C301 Pd3 N3 82.11(10)
O5 Pd3 N3 171.87(8)
C301 Pd3 O7 169.17(10)
O5 Pd3 O7 83.71(8)
N3 Pd3 O7 103.42(8)
C301 Pd3 Pd4 114.96(7)
O5 Pd3 Pd4 80.04(5)
N3 Pd3 Pd4 105.61(6)
O7 Pd3 Pd4 72.88(5)
C401 Pd4 O8 90.87(10)
C401 Pd4 N4 81.95(10)
O8 Pd4 N4 171.24(8)
C401 Pd4 O6 167.32(9)
O8 Pd4 O6 83.63(7)
N4 Pd4 O6 102.38(8)
C401 Pd4 Pd3 118.55(7)
O8 Pd4 Pd3 79.13(5)
N4 Pd4 Pd3 108.69(6)
O6 Pd4 Pd3 71.69(5)
N1 P1 C123 111.61(12)
N1 P1 C111 112.36(12)
C123 P1 C111 106.47(13)
N1 P1 C117 111.60(12)
C123 P1 C117 103.70(13)
C111 P1 C117 110.64(13)
N2 P2 C223 111.41(12)
N2 P2 C211 112.33(11)
C223 P2 C211 105.99(12)
N2 P2 C217 111.95(11)
C223 P2 C217 105.34(13)
C211 P2 C217 109.43(12)
N3 P3 C323 111.16(13)
N3 P3 C311 112.94(13)
C323 P3 C311 106.28(14)
N3 P3 C317 110.68(13)
C323 P3 C317 105.53(14)
C311 P3 C317 109.90(14)
N4 P4 C423 111.62(12)
N4 P4 C417 111.84(11)
C423 P4 C417 105.76(13)
N4 P4 C411 111.78(12)
C423 P4 C411 105.38(13)
C417 P4 C411 110.10(12)
C109 N1 P1 118.79(18)
C109 N1 Pd1 112.30(16)
P1 N1 Pd1 128.86(12)
C209 N2 P2 118.45(17)
C209 N2 Pd2 112.55(15)
P2 N2 Pd2 129.00(12)
C309 N3 P3 119.03(18)
C309 N3 Pd3 111.74(17)
P3 N3 Pd3 129.23(13)
C409 N4 P4 118.55(17)
C409 N4 Pd4 112.47(16)
P4 N4 Pd4 128.87(13)
C224 O1 Pd2 128.13(17)
C224 O2 Pd1 123.58(18)
C124 O3 Pd2 123.09(18)
C124 O4 Pd1 126.38(18)
C324 O5 Pd3 122.19(18)
C324 O6 Pd4 126.39(17)
C424 O7 Pd3 123.39(17)
C424 O8 Pd4 124.28(17)
C102 C101 C110 118.8(3)
C102 C101 Pd1 126.8(2)
C110 C101 Pd1 114.4(2)
C101 C102 C103 120.2(3)
C101 C102 H10A 119.9
C103 C102 H10A 119.9
C104 C103 C102 122.1(3)
C104 C103 H10B 118.9
C102 C103 H10B 118.9
C103 C104 C105 119.8(3)
C103 C104 H10C 120.1
C105 C104 H10C 120.1
C104 C105 C106 123.8(3)
C104 C105 C110 118.0(3)
C106 C105 C110 118.2(3)
C107 C106 C105 119.8(3)
C107 C106 H10D 120.1
C105 C106 H10D 120.1
C106 C107 C108 122.2(3)
C106 C107 H10E 118.9
C108 C107 H10E 118.9
C109 C108 C107 120.0(3)
C109 C108 H10F 120.0
C107 C108 H10F 120.0
C108 C109 C110 118.8(2)
C108 C109 N1 127.6(2)
C110 C109 N1 113.6(2)
C101 C110 C109 117.9(3)
C101 C110 C105 121.2(3)
C109 C110 C105 120.9(3)
C116 C111 C112 119.2(2)
C116 C111 P1 118.9(2)
C112 C111 P1 121.7(2)
C113 C112 C111 120.2(3)
C113 C112 H11A 119.9
C111 C112 H11A 119.9
C114 C113 C112 120.2(3)
C114 C113 H11B 119.9
C112 C113 H11B 119.9
C115 C114 C113 120.0(3)
C115 C114 H11C 120.0
C113 C114 H11C 120.0
C114 C115 C116 120.3(3)
C114 C115 H11D 119.8
C116 C115 H11D 119.8
C111 C116 C115 120.0(3)
C111 C116 H11E 120.0
C115 C116 H11E 120.0
C118 C117 C122 118.6(3)
C118 C117 P1 115.8(2)
C122 C117 P1 125.4(2)
C119 C118 C117 120.6(3)
C119 C118 H11F 119.7
C117 C118 H11F 119.7
C120 C119 C118 120.0(3)
C120 C119 H11G 120.0
C118 C119 H11G 120.0
C119 C120 C121 120.4(3)
C119 C120 H12A 119.8
C121 C120 H12A 119.8
C122 C121 C120 120.0(3)
C122 C121 H12B 120.0
C120 C121 H12B 120.0
C121 C122 C117 120.4(3)
C121 C122 H12C 119.8
C117 C122 H12C 119.8
P1 C123 H12D 109.5
P1 C123 H12E 109.5
H12D C123 H12E 109.5
P1 C123 H12F 109.5
H12D C123 H12F 109.5
H12E C123 H12F 109.5
O4 C124 O3 126.3(3)
O4 C124 C125 117.4(3)
O3 C124 C125 116.2(3)
C124 C125 H12G 109.5
C124 C125 H12H 109.5
H12G C125 H12H 109.5
C124 C125 H12I 109.5
H12G C125 H12I 109.5
H12H C125 H12I 109.5
C202 C201 C210 118.2(3)
C202 C201 Pd2 127.2(2)
C210 C201 Pd2 114.44(18)
C201 C202 C203 120.9(3)
C201 C202 H20A 119.6
C203 C202 H20A 119.6
C204 C203 C202 121.0(3)
C204 C203 H20B 119.5
C202 C203 H20B 119.5
C203 C204 C205 120.9(3)
C203 C204 H20C 119.5
C205 C204 H20C 119.5
C206 C205 C204 124.1(3)
C206 C205 C210 118.8(2)
C204 C205 C210 117.1(3)
C207 C206 C205 119.9(3)
C207 C206 H20D 120.1
C205 C206 H20D 120.1
C206 C207 C208 122.0(3)
C206 C207 H20E 119.0
C208 C207 H20E 119.0
C209 C208 C207 120.0(2)
C209 C208 H20F 120.0
C207 C208 H20F 120.0
C208 C209 N2 127.7(2)
C208 C209 C210 118.7(2)
N2 C209 C210 113.6(2)
C205 C210 C201 121.9(2)
C205 C210 C209 120.7(2)
C201 C210 C209 117.4(2)
C212 C211 C216 119.0(2)
C212 C211 P2 119.35(19)
C216 C211 P2 121.4(2)
C213 C212 C211 120.0(3)
C213 C212 H21A 120.0
C211 C212 H21A 120.0
C214 C213 C212 120.5(3)
C214 C213 H21B 119.7
C212 C213 H21B 119.7
C215 C214 C213 120.0(3)
C215 C214 H21C 120.0
C213 C214 H21C 120.0
C214 C215 C216 120.0(3)
C214 C215 H21D 120.0
C216 C215 H21D 120.0
C215 C216 C211 120.4(3)
C215 C216 H21E 119.8
C211 C216 H21E 119.8
C218 C217 C222 119.2(2)
C218 C217 P2 116.2(2)
C222 C217 P2 124.6(2)
C219 C218 C217 120.2(3)
C219 C218 H21F 119.9
C217 C218 H21F 119.9
C220 C219 C218 120.6(3)
C220 C219 H21G 119.7
C218 C219 H21G 119.7
C219 C220 C221 119.8(3)
C219 C220 H22A 120.1
C221 C220 H22A 120.1
C222 C221 C220 120.0(3)
C222 C221 H22B 120.0
C220 C221 H22B 120.0
C221 C222 C217 120.1(2)
C221 C222 H22C 119.9
C217 C222 H22C 119.9
P2 C223 H22D 109.5
P2 C223 H22E 109.5
H22D C223 H22E 109.5
P2 C223 H22F 109.5
H22D C223 H22F 109.5
H22E C223 H22F 109.5
O1 C224 O2 126.1(3)
O1 C224 C225 118.1(2)
O2 C224 C225 115.8(3)
C224 C225 H22G 109.5
C224 C225 H22H 109.5
H22G C225 H22H 109.5
C224 C225 H22I 109.5
H22G C225 H22I 109.5
H22H C225 H22I 109.5
C302 C301 C310 118.5(3)
C302 C301 Pd3 127.0(2)
C310 C301 Pd3 114.48(19)
C301 C302 C303 120.5(3)
C301 C302 H30A 119.7
C303 C302 H30A 119.7
C304 C303 C302 121.5(3)
C304 C303 H30B 119.3
C302 C303 H30B 119.3
C303 C304 C305 120.1(3)
C303 C304 H30C 120.0
C305 C304 H30C 120.0
C304 C305 C306 123.6(3)
C304 C305 C310 118.1(3)
C306 C305 C310 118.2(3)
C307 C306 C305 120.0(3)
C307 C306 H30D 120.0
C305 C306 H30D 120.0
C306 C307 C308 122.1(3)
C306 C307 H30E 119.0
C308 C307 H30E 119.0
C309 C308 C307 120.1(3)
C309 C308 H30F 120.0
C307 C308 H30F 120.0
C308 C309 C310 118.6(3)
C308 C309 N3 127.3(3)
C310 C309 N3 114.0(2)
C301 C310 C309 117.6(2)
C301 C310 C305 121.3(3)
C309 C310 C305 121.0(3)
C312 C311 C316 119.4(3)
C312 C311 P3 119.1(2)
C316 C311 P3 121.4(2)
C313 C312 C311 120.0(3)
C313 C312 H31A 120.0
C311 C312 H31A 120.0
C314 C313 C312 120.3(3)
C314 C313 H31B 119.8
C312 C313 H31B 119.8
C313 C314 C315 120.6(3)
C313 C314 H31C 119.7
C315 C314 H31C 119.7
C314 C315 C316 119.8(3)
C314 C315 H31D 120.1
C316 C315 H31D 120.1
C315 C316 C311 120.0(3)
C315 C316 H31E 120.0
C311 C316 H31E 120.0
C322 C317 C318 119.2(3)
C322 C317 P3 116.0(2)
C318 C317 P3 124.7(2)
C319 C318 C317 119.7(3)
C319 C318 H31F 120.2
C317 C318 H31F 120.2
C318 C319 C320 120.4(3)
C318 C319 H31G 119.8
C320 C319 H31G 119.8
C321 C320 C319 120.5(3)
C321 C320 H32A 119.7
C319 C320 H32A 119.7
C320 C321 C322 119.5(3)
C320 C321 H32B 120.2
C322 C321 H32B 120.2
C321 C322 C317 120.6(3)
C321 C322 H32C 119.7
C317 C322 H32C 119.7
P3 C323 H32D 109.5
P3 C323 H32E 109.5
H32D C323 H32E 109.5
P3 C323 H32F 109.5
H32D C323 H32F 109.5
H32E C323 H32F 109.5
O6 C324 O5 126.1(3)
O6 C324 C325 118.1(2)
O5 C324 C325 115.7(3)
C324 C325 H32G 109.5
C324 C325 H32H 109.5
H32G C325 H32H 109.5
C324 C325 H32I 109.5
H32G C325 H32I 109.5
H32H C325 H32I 109.5
C402 C401 C410 117.9(3)
C402 C401 Pd4 127.6(2)
C410 C401 Pd4 114.28(18)
C401 C402 C403 120.8(3)
C401 C402 H40A 119.6
C403 C402 H40A 119.6
C404 C403 C402 121.8(3)
C404 C403 H40B 119.1
C402 C403 H40B 119.1
C403 C404 C405 120.2(3)
C403 C404 H40C 119.9
C405 C404 H40C 119.9
C406 C405 C410 119.2(2)
C406 C405 C404 123.7(3)
C410 C405 C404 117.1(3)
C407 C406 C405 119.6(3)
C407 C406 H40D 120.2
C405 C406 H40D 120.2
C406 C407 C408 121.8(3)
C406 C407 H40E 119.1
C408 C407 H40E 119.1
C409 C408 C407 120.5(2)
C409 C408 H40F 119.7
C407 C408 H40F 119.7
C408 C409 N4 127.8(2)
C408 C409 C410 118.5(2)
N4 C409 C410 113.7(2)
C405 C410 C401 122.2(2)
C405 C410 C409 120.4(2)
C401 C410 C409 117.5(2)
C412 C411 C416 118.7(3)
C412 C411 P4 116.4(2)
C416 C411 P4 124.9(2)
C413 C412 C411 120.2(3)
C413 C412 H41A 119.9
C411 C412 H41A 119.9
C414 C413 C412 121.0(3)
C414 C413 H41B 119.5
C412 C413 H41B 119.5
C413 C414 C415 119.6(3)
C413 C414 H41C 120.2
C415 C414 H41C 120.2
C416 C415 C414 120.0(3)
C416 C415 H41D 120.0
C414 C415 H41D 120.0
C415 C416 C411 120.5(3)
C415 C416 H41E 119.8
C411 C416 H41E 119.8
C418 C417 C422 118.9(2)
C418 C417 P4 118.06(19)
C422 C417 P4 122.8(2)
C419 C418 C417 120.2(3)
C419 C418 H41F 119.9
C417 C418 H41F 119.9
C420 C419 C418 120.5(3)
C420 C419 H41G 119.8
C418 C419 H41G 119.8
C419 C420 C421 120.0(3)
C419 C420 H42A 120.0
C421 C420 H42A 120.0
C420 C421 C422 120.2(3)
C420 C421 H42B 119.9
C422 C421 H42B 119.9
C421 C422 C417 120.2(3)
C421 C422 H42C 119.9
C417 C422 H42C 119.9
P4 C423 H42D 109.5
P4 C423 H42E 109.5
H42D C423 H42E 109.5
P4 C423 H42F 109.5
H42D C423 H42F 109.5
H42E C423 H42F 109.5
O7 C424 O8 126.5(2)
O7 C424 C425 118.3(3)
O8 C424 C425 115.1(3)
C424 C425 H42G 109.5
C424 C425 H42H 109.5
H42G C425 H42H 109.5
C424 C425 H42I 109.5
H42G C425 H42I 109.5
H42H C425 H42I 109.5
C501 O9 C502 113.5(2)
O9 C501 C504 108.7(3)
O9 C501 H50A 109.9
C504 C501 H50A 109.9
O9 C501 H50B 109.9
C504 C501 H50B 109.9
H50A C501 H50B 108.3
O9 C502 C503 109.1(3)
O9 C502 H50C 109.9
C503 C502 H50C 109.9
O9 C502 H50D 109.9
C503 C502 H50D 109.9
H50C C502 H50D 108.3
C502 C503 H50E 109.5
C502 C503 H50F 109.5
H50E C503 H50F 109.5
C502 C503 H50G 109.5
H50E C503 H50G 109.5
H50F C503 H50G 109.5
C501 C504 H50H 109.5
C501 C504 H50I 109.5
H50H C504 H50I 109.5
C501 C504 H50J 109.5
H50H C504 H50J 109.5
H50I C504 H50J 109.5
C505 O10 C506 115.7(3)
O10 C505 C508 110.0(3)
O10 C505 H50K 109.7
C508 C505 H50K 109.7
O10 C505 H50L 109.7
C508 C505 H50L 109.7
H50K C505 H50L 108.2
O10 C506 C507 110.1(3)
O10 C506 H50M 109.6
C507 C506 H50M 109.6
O10 C506 H50N 109.6
C507 C506 H50N 109.6
H50M C506 H50N 108.1
C506 C507 H50O 109.5
C506 C507 H50P 109.5
H50O C507 H50P 109.5
C506 C507 H50Q 109.5
H50O C507 H50Q 109.5
H50P C507 H50Q 109.5
C505 C508 H50R 109.5
C505 C508 H50S 109.5
H50R C508 H50S 109.5
C505 C508 H50T 109.5
H50R C508 H50T 109.5
H50S C508 H50T 109.5
C510 O11 C509 113.0(3)
O11 C509 C512 107.1(3)
O11 C509 H50U 110.3
C512 C509 H50U 110.3
O11 C509 H50V 110.3
C512 C509 H50V 110.3
H50U C509 H50V 108.5
O11 C510 C511 108.8(3)
O11 C510 H51A 109.9
C511 C510 H51A 109.9
O11 C510 H51B 109.9
C511 C510 H51B 109.9
H51A C510 H51B 108.3
C510 C511 H51C 109.5
C510 C511 H51D 109.5
H51C C511 H51D 109.5
C510 C511 H51E 109.5
H51C C511 H51E 109.5
H51D C511 H51E 109.5
C509 C512 H51F 109.5
C509 C512 H51G 109.5
H51F C512 H51G 109.5
C509 C512 H51H 109.5
H51F C512 H51H 109.5
H51G C512 H51H 109.5
C514 O12 C513 125.4(3)
O12 C513 C516 119.6(3)
O12 C513 H51I 107.4
C516 C513 H51I 107.4
O12 C513 H51J 107.4
C516 C513 H51J 107.4
H51I C513 H51J 107.0
O12 C514 C515 120.3(3)
O12 C514 H51K 107.3
C515 C514 H51K 107.3
O12 C514 H51L 107.3
C515 C514 H51L 107.3
H51K C514 H51L 106.9
C514 C515 H51M 109.5
C514 C515 H51N 109.5
H51M C515 H51N 109.5
C514 C515 H51O 109.5
H51M C515 H51O 109.5
H51N C515 H51O 109.5
C513 C516 H51P 109.5
C513 C516 H51Q 109.5
H51P C516 H51Q 109.5
C513 C516 H51R 109.5
H51P C516 H51R 109.5
H51Q C516 H51R 109.5

loop_
_geom_bond_atom_site_label_1
_geom_bond_atom_site_label_2
_geom_bond_distance
Pd1 C101 1.954(3)
Pd1 O2 2.0524(19)
Pd1 N1 2.086(2)
Pd1 O4 2.153(2)
Pd1 Pd2 3.1346(3)
Pd2 C201 1.956(3)
Pd2 O3 2.0466(18)
Pd2 N2 2.079(2)
Pd2 O1 2.1658(18)
Pd3 C301 1.955(3)
Pd3 O5 2.0379(19)
Pd3 N3 2.083(2)
Pd3 O7 2.1728(19)
Pd3 Pd4 3.1155(3)
Pd4 C401 1.960(3)
Pd4 O8 2.0360(18)
Pd4 N4 2.081(2)
Pd4 O6 2.1536(19)
P1 N1 1.621(2)
P1 C123 1.777(3)
P1 C111 1.805(3)
P1 C117 1.808(3)
P2 N2 1.622(2)
P2 C223 1.772(3)
P2 C211 1.801(3)
P2 C217 1.805(3)
P3 N3 1.617(2)
P3 C323 1.776(3)
P3 C311 1.803(3)
P3 C317 1.805(3)
P4 N4 1.624(2)
P4 C423 1.770(3)
P4 C417 1.803(3)
P4 C411 1.805(3)
N1 C109 1.419(3)
N2 C209 1.421(3)
N3 C309 1.426(3)
N4 C409 1.419(3)
O1 C224 1.242(3)
O2 C224 1.265(3)
O3 C124 1.270(3)
O4 C124 1.247(3)
O5 C324 1.270(3)
O6 C324 1.247(3)
O7 C424 1.250(3)
O8 C424 1.267(3)
C101 C102 1.372(4)
C101 C110 1.417(4)
C102 C103 1.397(5)
C102 H10A 0.9300
C103 C104 1.370(5)
C103 H10B 0.9300
C104 C105 1.408(4)
C104 H10C 0.9300
C105 C106 1.416(5)
C105 C110 1.421(4)
C106 C107 1.356(4)
C106 H10D 0.9300
C107 C108 1.411(4)
C107 H10E 0.9300
C108 C109 1.376(4)
C108 H10F 0.9300
C109 C110 1.418(4)
C111 C116 1.390(4)
C111 C112 1.398(4)
C112 C113 1.382(4)
C112 H11A 0.9300
C113 C114 1.381(4)
C113 H11B 0.9300
C114 C115 1.379(4)
C114 H11C 0.9300
C115 C116 1.390(4)
C115 H11D 0.9300
C116 H11E 0.9300
C117 C118 1.392(4)
C117 C122 1.397(4)
C118 C119 1.381(4)
C118 H11F 0.9300
C119 C120 1.372(4)
C119 H11G 0.9300
C120 C121 1.381(4)
C120 H12A 0.9300
C121 C122 1.379(4)
C121 H12B 0.9300
C122 H12C 0.9300
C123 H12D 0.9600
C123 H12E 0.9600
C123 H12F 0.9600
C124 C125 1.499(4)
C125 H12G 0.9600
C125 H12H 0.9600
C125 H12I 0.9600
C201 C202 1.372(4)
C201 C210 1.422(4)
C202 C203 1.411(4)
C202 H20A 0.9300
C203 C204 1.365(4)
C203 H20B 0.9300
C204 C205 1.418(4)
C204 H20C 0.9300
C205 C206 1.413(4)
C205 C210 1.420(4)
C206 C207 1.360(4)
C206 H20D 0.9300
C207 C208 1.413(4)
C207 H20E 0.9300
C208 C209 1.384(4)
C208 H20F 0.9300
C209 C210 1.422(3)
C211 C212 1.390(4)
C211 C216 1.397(4)
C212 C213 1.385(4)
C212 H21A 0.9300
C213 C214 1.379(4)
C213 H21B 0.9300
C214 C215 1.377(4)
C214 H21C 0.9300
C215 C216 1.386(4)
C215 H21D 0.9300
C216 H21E 0.9300
C217 C218 1.387(4)
C217 C222 1.391(4)
C218 C219 1.378(4)
C218 H21F 0.9300
C219 C220 1.374(4)
C219 H21G 0.9300
C220 C221 1.386(4)
C220 H22A 0.9300
C221 C222 1.384(4)
C221 H22B 0.9300
C222 H22C 0.9300
C223 H22D 0.9600
C223 H22E 0.9600
C223 H22F 0.9600
C224 C225 1.506(4)
C225 H22G 0.9600
C225 H22H 0.9600
C225 H22I 0.9600
C301 C302 1.371(4)
C301 C310 1.413(4)
C302 C303 1.409(4)
C302 H30A 0.9300
C303 C304 1.366(4)
C303 H30B 0.9300
C304 C305 1.405(4)
C304 H30C 0.9300
C305 C306 1.411(4)
C305 C310 1.421(4)
C306 C307 1.358(4)
C306 H30D 0.9300
C307 C308 1.406(4)
C307 H30E 0.9300
C308 C309 1.379(4)
C308 H30F 0.9300
C309 C310 1.418(4)
C311 C312 1.389(4)
C311 C316 1.401(4)
C312 C313 1.383(4)
C312 H31A 0.9300
C313 C314 1.374(5)
C313 H31B 0.9300
C314 C315 1.381(5)
C314 H31C 0.9300
C315 C316 1.385(4)
C315 H31D 0.9300
C316 H31E 0.9300
C317 C322 1.390(4)
C317 C318 1.397(4)
C318 C319 1.378(5)
C318 H31F 0.9300
C319 C320 1.380(5)
C319 H31G 0.9300
C320 C321 1.375(5)
C320 H32A 0.9300
C321 C322 1.383(5)
C321 H32B 0.9300
C322 H32C 0.9300
C323 H32D 0.9600
C323 H32E 0.9600
C323 H32F 0.9600
C324 C325 1.506(4)
C325 H32G 0.9600
C325 H32H 0.9600
C325 H32I 0.9600
C401 C402 1.368(4)
C401 C410 1.422(4)
C402 C403 1.405(4)
C402 H40A 0.9300
C403 C404 1.364(4)
C403 H40B 0.9300
C404 C405 1.420(4)
C404 H40C 0.9300
C405 C406 1.408(4)
C405 C410 1.418(4)
C406 C407 1.360(4)
C406 H40D 0.9300
C407 C408 1.408(4)
C407 H40E 0.9300
C408 C409 1.376(4)
C408 H40F 0.9300
C409 C410 1.426(3)
C411 C412 1.393(4)
C411 C416 1.394(4)
C412 C413 1.376(4)
C412 H41A 0.9300
C413 C414 1.370(5)
C413 H41B 0.9300
C414 C415 1.388(4)
C414 H41C 0.9300
C415 C416 1.381(4)
C415 H41D 0.9300
C416 H41E 0.9300
C417 C418 1.395(4)
C417 C422 1.397(4)
C418 C419 1.385(4)
C418 H41F 0.9300
C419 C420 1.375(4)
C419 H41G 0.9300
C420 C421 1.380(4)
C420 H42A 0.9300
C421 C422 1.387(4)
C421 H42B 0.9300
C422 H42C 0.9300
C423 H42D 0.9600
C423 H42E 0.9600
C423 H42F 0.9600
C424 C425 1.502(4)
C425 H42G 0.9600
C425 H42H 0.9600
C425 H42I 0.9600
O9 C501 1.414(4)
O9 C502 1.424(4)
C501 C504 1.507(5)
C501 H50A 0.9700
C501 H50B 0.9700
C502 C503 1.481(5)
C502 H50C 0.9700
C502 H50D 0.9700
C503 H50E 0.9600
C503 H50F 0.9600
C503 H50G 0.9600
C504 H50H 0.9600
C504 H50I 0.9600
C504 H50J 0.9600
O10 C505 1.396(4)
O10 C506 1.399(4)
C505 C508 1.469(5)
C505 H50K 0.9700
C505 H50L 0.9700
C506 C507 1.468(5)
C506 H50M 0.9700
C506 H50N 0.9700
C507 H50O 0.9600
C507 H50P 0.9600
C507 H50Q 0.9600
C508 H50R 0.9600
C508 H50S 0.9600
C508 H50T 0.9600
O11 C510 1.400(4)
O11 C509 1.411(4)
C509 C512 1.488(6)
C509 H50U 0.9700
C509 H50V 0.9700
C510 C511 1.439(5)
C510 H51A 0.9700
C510 H51B 0.9700
C511 H51C 0.9600
C511 H51D 0.9600
C511 H51E 0.9600
C512 H51F 0.9600
C512 H51G 0.9600
C512 H51H 0.9600
O12 C514 1.331(4)
O12 C513 1.335(4)
C513 C516 1.392(5)
C513 H51I 0.9700
C513 H51J 0.9700
C514 C515 1.386(5)
C514 H51K 0.9700
C514 H51L 0.9700
C515 H51M 0.9600
C515 H51N 0.9600
C515 H51O 0.9600
C516 H51P 0.9600
C516 H51Q 0.9600
C516 H51R 0.9600

loop_
_platon_squeeze_void_nr
_platon_squeeze_void_average_x
_platon_squeeze_void_average_y
_platon_squeeze_void_average_z
_platon_squeeze_void_volume
_platon_squeeze_void_count_electrons
1 0.028 0.750 0.741 7.1 0.0
2 0.500 0.500 0.500 164.3 11.7
3 0.972 0.250 0.259 7.1 0.0
